data_4346204
loop_
_publ_author_name
'Luo, Lan'
'Zeng, Yuhan'
'Li, Le'
'Luo, Zhixiang'
'Smirnova, Tatyana I.'
'Maggard, Paul A.'

_publ_section_title
;
 Manganese-Vanadate Hybrids: Impact of Organic Ligands on Their
 Structures, Thermal Stabilities, Optical Properties, and Photocatalytic
 Activities.
;
_journal_issue 15
_journal_name_full 'Inorganic chemistry'
_journal_page_first 7388
_journal_page_last 7401
_journal_paper_doi 10.1021/acs.inorgchem.5b00931
_journal_volume 54
_journal_year 2015
_chemical_formula_moiety 'C15 H11 Mn N3 O6 V2, H2 O'
_chemical_formula_sum 'C15 H13 Mn N3 O7 V2'
_chemical_formula_weight 504.10
_space_group_crystal_system triclinic
_space_group_IT_number 2
_space_group_name_Hall '-P 1'
_space_group_name_H-M_alt 'P -1'
_atom_sites_solution_hydrogens geom
_atom_sites_solution_primary iterative
_atom_sites_solution_secondary difmap
_audit_creation_date 2013-10-27
_audit_creation_method
;
Olex2 1.2
(compiled 2013.09.17 svn.r2790 for OlexSys, GUI svn.r4601)
;
_cell_angle_alpha 106.749(14)
_cell_angle_beta 102.050(14)
_cell_angle_gamma 106.448(10)
_cell_formula_units_Z 2
_cell_length_a 6.9073(12)
_cell_length_b 11.2110(19)
_cell_length_c 13.094(3)
_cell_measurement_reflns_used 4315
_cell_measurement_temperature 110(2)
_cell_measurement_theta_max 31.51
_cell_measurement_theta_min 3.15
_cell_volume 883.5(3)
_computing_molecular_graphics
;
O. V. Dolomanov, L. J. Bourhis, R. J. Gildea, J. A. K. Howard and H. Puschmann,
OLEX2: a complete structure solution, refinement and analysis program.
J. Appl. Cryst. (2009). 42, 339-341.
;
_computing_publication_material
;
O. V. Dolomanov, L. J. Bourhis, R. J. Gildea, J. A. K. Howard and H. Puschmann,
OLEX2: a complete structure solution, refinement and analysis program.
J. Appl. Cryst. (2009). 42, 339-341.
;
_computing_structure_refinement
;
SHELX, G.M. Sheldrick, Acta Cryst.
(2008). A64, 112-122
;
_computing_structure_solution
'L.J. Bourhis, O.V. Dolomanov, R.J. Gildea, J.A.K. Howard, H. Puschmann, in preparation (2013)'
_diffrn_ambient_temperature 110.15
_diffrn_measured_fraction_theta_full 0.986
_diffrn_measured_fraction_theta_max 0.986
_diffrn_measurement_device_type 'Bruker APEX-II CCD'
_diffrn_measurement_method '\f and \w scans'
_diffrn_radiation_monochromator graphite
_diffrn_radiation_type 'Mo K\a'
_diffrn_radiation_wavelength 0.71073
_diffrn_reflns_av_R_equivalents 0.0294
_diffrn_reflns_av_unetI/netI 0.0344
_diffrn_reflns_limit_h_max 8
_diffrn_reflns_limit_h_min -8
_diffrn_reflns_limit_k_max 13
_diffrn_reflns_limit_k_min -13
_diffrn_reflns_limit_l_max 11
_diffrn_reflns_limit_l_min -15
_diffrn_reflns_number 9425
_diffrn_reflns_theta_full 25.03
_diffrn_reflns_theta_max 25.03
_diffrn_reflns_theta_min 1.71
_diffrn_source 'fine-focus sealed tube'
_diffrn_standards_number 0
_exptl_absorpt_coefficient_mu 1.785
_exptl_absorpt_correction_T_max 0.7463
_exptl_absorpt_correction_T_min 0.6489
_exptl_absorpt_correction_type multi-scan
_exptl_absorpt_process_details
;
SADABS-2012/1 (Bruker,2012) was used for absorption correction.
wR2(int) was 0.0917 before and 0.0425 after correction.
The Ratio of minimum to maximum transmission is 0.8695.
The \l/2 correction factor is 0.0015.
;
_exptl_crystal_colour brown
_exptl_crystal_colour_primary brown
_exptl_crystal_density_diffrn 1.895
_exptl_crystal_density_method 'not measured'
_exptl_crystal_description plate
_exptl_crystal_F_000 502
_exptl_crystal_recrystallization_method Hydrothermal
_exptl_crystal_size_max 0.11
_exptl_crystal_size_mid 0.09
_exptl_crystal_size_min 0.06
_refine_diff_density_max 1.026
_refine_diff_density_min -0.447
_refine_diff_density_rms 0.114
_refine_ls_extinction_method none
_refine_ls_goodness_of_fit_ref 1.049
_refine_ls_hydrogen_treatment mixed
_refine_ls_matrix_type full
_refine_ls_number_parameters 256
_refine_ls_number_reflns 3072
_refine_ls_number_restraints 80
_refine_ls_restrained_S_all 1.035
_refine_ls_R_factor_all 0.0492
_refine_ls_R_factor_gt 0.0388
_refine_ls_shift/su_max 0.001
_refine_ls_shift/su_mean 0.000
_refine_ls_structure_factor_coef Fsqd
_refine_ls_weighting_details 'calc w=1/[\s^2^(Fo^2^)+(0.0614P)^2^+1.1605P] where P=(Fo^2^+2Fc^2^)/3'
_refine_ls_weighting_scheme calc
_refine_ls_wR_factor_gt 0.0971
_refine_ls_wR_factor_ref 0.1022
_reflns_number_gt 2608
_reflns_number_total 3072
_reflns_threshold_expression >2sigma(I)
_cod_data_source_file ic5b00931_si_003.cif
_cod_data_source_block rds149_0ma_a
_cod_database_code 4346204
_olex2_refinement_description
;
1. Fixed Uiso
 At 1.2 times of:
  All C(H) groups
 At 1.5 times of:
  All O(H,H) groups
2. Rigid bond restraints
 All non-hydrogen atoms
 with sigma for 1-2 distances of 0.01 and sigma for 1-3 distances of 0.01
3.a Free rotating group:
 O00C(H00A,H00B)
3.b Aromatic/amide H refined with riding coordinates:
 C00I(H00I), C00J(H00J), C00K(H00K), C00L(H00L), C00M(H00M), C00N(H00N),
 C00O(H00O), C00P(H00P), C00Q(H00Q), C00R(H00R), C00S(H00S)
;

loop_
_space_group_symop_id
_space_group_symop_operation_xyz
1 'x, y, z'
2 '-x, -y, -z'

loop_
_atom_site_label
_atom_site_type_symbol
_atom_site_fract_x
_atom_site_fract_y
_atom_site_fract_z
_atom_site_U_iso_or_equiv
_atom_site_adp_type
_atom_site_occupancy
_atom_site_symmetry_multiplicity
_atom_site_calc_flag
_atom_site_refinement_flags
Mn01 Mn 0.94993(8) 0.74716(5) 0.76906(4) 0.00709(15) Uani 1 1 d U
V002 V 1.49479(9) 1.17910(6) 1.15093(5) 0.00811(17) Uani 1 1 d U
V003 V 1.33950(9) 1.06943(5) 0.87054(5) 0.00827(17) Uani 1 1 d U
O004 O 1.7450(4) 1.2758(2) 1.2169(2) 0.0121(5) Uani 1 1 d U
O005 O 1.3480(4) 1.2334(2) 1.2246(2) 0.0102(5) Uani 1 1 d U
O006 O 1.4720(4) 1.0139(2) 1.1452(2) 0.0130(5) Uani 1 1 d U
O007 O 1.4205(4) 1.1823(2) 1.0131(2) 0.0156(6) Uani 1 1 d U
O008 O 1.3356(4) 1.1502(2) 0.7869(2) 0.0162(6) Uani 1 1 d U
N009 N 0.7838(4) 0.5327(3) 0.6730(2) 0.0090(6) Uani 1 1 d U
O00A O 1.0982(4) 0.9527(2) 0.8329(2) 0.0159(6) Uani 1 1 d U
N00B N 0.9088(5) 0.6501(3) 0.8944(3) 0.0104(6) Uani 1 1 d U
O00C O 0.7815(5) 1.0409(3) 0.7063(3) 0.0272(7) Uani 1 1 d G
H00A H 0.6859 1.0219 0.7391 0.041 Uiso 1 1 d G
H00B H 0.8919 1.0253 0.7363 0.041 Uiso 1 1 d G
N00D N 0.9062(5) 0.7141(3) 0.5859(3) 0.0112(6) Uani 1 1 d U
C00E C 0.7411(5) 0.4840(3) 0.5621(3) 0.0101(7) Uani 1 1 d U
C00F C 0.7820(5) 0.5186(3) 0.8510(3) 0.0094(7) Uani 1 1 d U
C00G C 0.7289(5) 0.4500(3) 0.7279(3) 0.0107(7) Uani 1 1 d U
C00H C 0.8081(5) 0.5868(3) 0.5124(3) 0.0111(7) Uani 1 1 d U
C00I C 0.9658(6) 0.7169(4) 1.0051(3) 0.0134(8) Uani 1 1 d U
H00I H 1.0545 0.8089 1.0354 0.016 Uiso 1 1 calc R
C00J C 0.7717(6) 0.5544(4) 0.3976(3) 0.0158(8) Uani 1 1 d U
H00J H 0.7016 0.4641 0.3467 0.019 Uiso 1 1 calc R
C00K C 0.6326(6) 0.3119(4) 0.6708(3) 0.0145(8) Uani 1 1 d U
H00K H 0.5987 0.2537 0.7101 0.017 Uiso 1 1 calc R
C00L C 0.8396(6) 0.6563(4) 0.3590(3) 0.0188(8) Uani 1 1 d U
H00L H 0.8152 0.6366 0.2808 0.023 Uiso 1 1 calc R
C00M C 0.9738(6) 0.8114(4) 0.5473(3) 0.0149(8) Uani 1 1 d U
H00M H 1.0457 0.9010 0.5996 0.018 Uiso 1 1 calc R
C00N C 0.7682(6) 0.5246(4) 1.0329(3) 0.0157(8) Uani 1 1 d U
H00N H 0.7194 0.4819 1.0806 0.019 Uiso 1 1 calc R
C00O C 0.5876(6) 0.2616(4) 0.5552(3) 0.0166(8) Uani 1 1 d U
H00O H 0.5198 0.1679 0.5143 0.020 Uiso 1 1 calc R
C00P C 0.7068(6) 0.4544(4) 0.9189(3) 0.0149(8) Uani 1 1 d U
H00P H 0.6142 0.3631 0.8871 0.018 Uiso 1 1 calc R
C00Q C 0.6407(6) 0.3468(4) 0.4991(3) 0.0151(8) Uani 1 1 d U
H00Q H 0.6098 0.3130 0.4198 0.018 Uiso 1 1 calc R
C00R C 0.9431(6) 0.7867(4) 0.4342(3) 0.0189(8) Uani 1 1 d U
H00R H 0.9919 0.8577 0.4090 0.023 Uiso 1 1 calc R
C00S C 0.9008(6) 0.6573(4) 1.0773(3) 0.0144(8) Uani 1 1 d U
H00S H 0.9467 0.7069 1.1558 0.017 Uiso 1 1 calc R

loop_
_atom_site_aniso_label
_atom_site_aniso_U_11
_atom_site_aniso_U_22
_atom_site_aniso_U_33
_atom_site_aniso_U_23
_atom_site_aniso_U_13
_atom_site_aniso_U_12
Mn01 0.0068(3) 0.0062(3) 0.0065(3) 0.0012(2) 0.0019(2) 0.0013(2)
V002 0.0069(3) 0.0072(3) 0.0077(3) 0.0000(2) 0.0018(2) 0.0022(2)
V003 0.0086(3) 0.0063(3) 0.0080(3) 0.0013(2) 0.0022(2) 0.0018(2)
O004 0.0088(12) 0.0107(12) 0.0116(14) -0.0019(10) 0.0019(10) 0.0032(10)
O005 0.0064(11) 0.0121(12) 0.0097(13) 0.0025(10) 0.0014(10) 0.0023(9)
O006 0.0102(12) 0.0093(12) 0.0175(15) 0.0028(10) 0.0048(11) 0.0026(10)
O007 0.0206(14) 0.0155(13) 0.0095(13) 0.0015(10) 0.0038(11) 0.0087(11)
O008 0.0199(14) 0.0149(13) 0.0124(14) 0.0067(11) 0.0035(11) 0.0038(11)
N009 0.0077(14) 0.0112(14) 0.0081(15) 0.0024(12) 0.0035(12) 0.0038(11)
O00A 0.0137(13) 0.0083(12) 0.0250(16) 0.0047(11) 0.0074(12) 0.0038(10)
N00B 0.0111(15) 0.0104(14) 0.0119(16) 0.0044(12) 0.0044(13) 0.0062(12)
O00C 0.0307(17) 0.0332(17) 0.0318(19) 0.0212(15) 0.0186(15) 0.0161(14)
N00D 0.0109(15) 0.0121(15) 0.0113(16) 0.0043(12) 0.0038(13) 0.0052(12)
C00E 0.0073(16) 0.0112(17) 0.0107(19) 0.0024(14) 0.0017(15) 0.0046(13)
C00F 0.0090(16) 0.0100(16) 0.0109(18) 0.0046(14) 0.0031(15) 0.0054(13)
C00G 0.0083(16) 0.0102(16) 0.0118(19) 0.0022(14) 0.0030(15) 0.0028(13)
C00H 0.0088(17) 0.0137(17) 0.0111(18) 0.0026(14) 0.0048(15) 0.0054(14)
C00I 0.0134(18) 0.0134(18) 0.014(2) 0.0032(15) 0.0044(15) 0.0071(15)
C00J 0.0176(19) 0.0186(19) 0.011(2) 0.0039(15) 0.0046(16) 0.0085(16)
C00K 0.0152(18) 0.0105(17) 0.017(2) 0.0040(15) 0.0049(16) 0.0038(14)
C00L 0.022(2) 0.025(2) 0.010(2) 0.0052(16) 0.0075(17) 0.0094(17)
C00M 0.0156(19) 0.0160(18) 0.016(2) 0.0073(16) 0.0066(16) 0.0077(15)
C00N 0.0167(19) 0.023(2) 0.018(2) 0.0155(17) 0.0100(17) 0.0109(16)
C00O 0.0169(19) 0.0091(17) 0.019(2) -0.0003(15) 0.0055(17) 0.0041(15)
C00P 0.0152(18) 0.0145(18) 0.018(2) 0.0086(15) 0.0064(16) 0.0060(15)
C00Q 0.0127(18) 0.0146(18) 0.012(2) -0.0014(15) 0.0009(16) 0.0048(15)
C00R 0.020(2) 0.025(2) 0.018(2) 0.0130(17) 0.0098(17) 0.0106(17)
C00S 0.0176(19) 0.0158(18) 0.012(2) 0.0050(15) 0.0047(16) 0.0090(15)

loop_
_atom_type_symbol
_atom_type_description
_atom_type_scat_dispersion_real
_atom_type_scat_dispersion_imag
_atom_type_scat_source
C C 0.0033 0.0016 'International Tables Vol C Tables 4.2.6.8 and 6.1.1.4'
H H 0.0000 0.0000 'International Tables Vol C Tables 4.2.6.8 and 6.1.1.4'
N N 0.0061 0.0033 'International Tables Vol C Tables 4.2.6.8 and 6.1.1.4'
O O 0.0106 0.0060 'International Tables Vol C Tables 4.2.6.8 and 6.1.1.4'
V V 0.3005 0.5294 'International Tables Vol C Tables 4.2.6.8 and 6.1.1.4'
Mn Mn 0.3368 0.7283 'International Tables Vol C Tables 4.2.6.8 and 6.1.1.4'

loop_
_geom_angle_atom_site_label_1
_geom_angle_atom_site_label_2
_geom_angle_atom_site_label_3
_geom_angle
_geom_angle_site_symmetry_1
_geom_angle_site_symmetry_3
O004 Mn01 N009 90.59(10) 2_877 .
O004 Mn01 N00B 89.05(10) 2_877 .
O004 Mn01 N00D 88.54(10) 2_877 .
O005 Mn01 O004 172.66(10) 2_777 2_877
O005 Mn01 N009 89.78(10) 2_777 .
O005 Mn01 N00B 84.03(10) 2_777 .
O005 Mn01 N00D 98.56(10) 2_777 .
N009 Mn01 N00B 73.44(11) . .
N009 Mn01 N00D 72.55(11) . .
O00A Mn01 O004 90.63(10) . 2_877
O00A Mn01 O005 90.27(9) . 2_777
O00A Mn01 N009 170.07(11) . .
O00A Mn01 N00B 116.43(11) . .
O00A Mn01 N00D 97.63(11) . .
N00B Mn01 N00D 145.88(11) . .
O004 V002 O005 108.57(12) . .
O004 V002 O006 106.83(12) . .
O004 V002 O007 109.34(13) . .
O005 V002 O006 109.69(12) . .
O005 V002 O007 111.26(12) . .
O007 V002 O006 111.02(12) . .
O007 V003 O006 109.06(12) . 2_877
O008 V003 O006 108.76(13) . 2_877
O008 V003 O007 110.26(13) . .
O008 V003 O00A 108.48(14) . .
O00A V003 O006 108.34(12) . 2_877
O00A V003 O007 111.88(13) . .
V002 O004 Mn01 136.07(13) . 2_877
V002 O005 Mn01 149.79(15) . 2_777
V002 O006 V003 129.38(13) . 2_877
V002 O007 V003 138.32(15) . .
C00E N009 Mn01 120.4(2) . .
C00E N009 C00G 120.4(3) . .
C00G N009 Mn01 119.1(2) . .
V003 O00A Mn01 139.79(14) . .
C00F N00B Mn01 115.7(2) . .
C00I N00B Mn01 124.3(2) . .
C00I N00B C00F 118.8(3) . .
C00H N00D Mn01 116.6(2) . .
C00M N00D Mn01 124.5(2) . .
C00M N00D C00H 118.9(3) . .
N009 C00E C00H 114.6(3) . .
N009 C00E C00Q 121.6(3) . .
C00Q C00E C00H 123.8(3) . .
N00B C00F C00G 115.9(3) . .
N00B C00F C00P 121.2(3) . .
C00P C00F C00G 122.9(3) . .
N009 C00G C00F 114.5(3) . .
N009 C00G C00K 121.0(3) . .
C00K C00G C00F 124.5(3) . .
N00D C00H C00E 115.7(3) . .
N00D C00H C00J 121.7(3) . .
C00J C00H C00E 122.6(3) . .
N00B C00I C00S 122.6(3) . .
C00L C00J C00H 118.6(4) . .
C00O C00K C00G 118.3(4) . .
C00R C00L C00J 119.9(4) . .
N00D C00M C00R 122.6(4) . .
C00S C00N C00P 119.5(3) . .
C00Q C00O C00K 120.4(3) . .
C00N C00P C00F 119.2(3) . .
C00O C00Q C00E 118.2(4) . .
C00L C00R C00M 118.3(4) . .
C00N C00S C00I 118.7(4) . .

loop_
_geom_bond_atom_site_label_1
_geom_bond_atom_site_label_2
_geom_bond_distance
_geom_bond_site_symmetry_2
Mn01 O004 2.171(2) 2_877
Mn01 O005 2.146(2) 2_777
Mn01 N009 2.185(3) .
Mn01 O00A 2.062(2) .
Mn01 N00B 2.238(3) .
Mn01 N00D 2.258(3) .
V002 O004 1.638(2) .
V002 O005 1.658(2) .
V002 O006 1.792(2) .
V002 O007 1.784(3) .
V003 O006 1.816(2) 2_877
V003 O007 1.789(3) .
V003 O008 1.610(3) .
V003 O00A 1.669(3) .
O004 Mn01 2.171(2) 2_877
O005 Mn01 2.146(2) 2_777
O006 V003 1.816(2) 2_877
N009 C00E 1.329(5) .
N009 C00G 1.349(5) .
N00B C00F 1.357(5) .
N00B C00I 1.336(5) .
N00D C00H 1.345(5) .
N00D C00M 1.340(5) .
C00E C00H 1.491(5) .
C00E C00Q 1.398(5) .
C00F C00G 1.484(5) .
C00F C00P 1.389(5) .
C00G C00K 1.393(5) .
C00H C00J 1.391(5) .
C00I C00S 1.383(5) .
C00J C00L 1.381(6) .
C00K C00O 1.384(6) .
C00L C00R 1.380(6) .
C00M C00R 1.383(6) .
C00N C00P 1.378(6) .
C00N C00S 1.377(5) .
C00O C00Q 1.380(6) .
